data_7035955
loop_
_publ_author_name
'Adhikary, Amit'
'Jena, Himanshu Sekhar'
'Konar, Sanjit'

_publ_section_title
;
 A family of Fe(3+) based double-stranded helicates showing a
 magnetocaloric effect, and Rhodamine B dye and DNA binding activities.
;
_journal_issue 35
_journal_name_full 'Dalton transactions (Cambridge, England : 2003)'
_journal_page_first 15531
_journal_page_last 15543
_journal_paper_doi 10.1039/c5dt01569c
_journal_volume 44
_journal_year 2015
_chemical_formula_sum 'C39 H48 Fe2 N10 O18.75'
_chemical_formula_weight 1068.57
_space_group_crystal_system triclinic
_space_group_IT_number 2
_space_group_name_Hall '-P 1'
_space_group_name_H-M_alt 'P -1'
_symmetry_space_group_name_Hall '-P 1'
_symmetry_space_group_name_H-M 'P -1'
_atom_sites_solution_hydrogens mixed
_audit_creation_method SHELXL-2014/7
_audit_update_record
;
2015-07-07 deposited with the CCDC.
2015-07-24 downloaded from the CCDC.
;
_cell_angle_alpha 74.689(4)
_cell_angle_beta 89.892(4)
_cell_angle_gamma 85.089(4)
_cell_formula_units_Z 2
_cell_length_a 12.1418(13)
_cell_length_b 12.4085(13)
_cell_length_c 15.8390(18)
_cell_measurement_reflns_used 9573
_cell_measurement_temperature 120(2)
_cell_measurement_theta_max 25.87
_cell_measurement_theta_min 2.43
_cell_volume 2292.6(4)
_computing_cell_refinement 'Bruker SAINT V7.60A (Bruker, 2008)'
_computing_data_collection 'Bruker SMART V5.631 (Bruker, 2002)'
_computing_data_reduction 'Bruker SAINT V7.60A (Bruker, 2008)'
_computing_molecular_graphics 'SHELXS-97 (Sheldrick, 2008)'
_computing_publication_material 'SHELXS-97 (Sheldrick, 2008)'
_computing_structure_refinement 'SHELXL-2014/7 (Sheldrick, 2014)'
_computing_structure_solution 'SHELXS-97 (Sheldrick, 2008)'
_diffrn_ambient_temperature 120(2)
_diffrn_measured_fraction_theta_full 0.997
_diffrn_measured_fraction_theta_max 0.997
_diffrn_measurement_device_type 'Bruker APEX-II CCD'
_diffrn_measurement_method '\f and \w scans'
_diffrn_radiation_type MoK\a
_diffrn_radiation_wavelength 0.71073
_diffrn_reflns_av_R_equivalents 0.0531
_diffrn_reflns_av_unetI/netI 0.0265
_diffrn_reflns_laue_measured_fraction_full 0.997
_diffrn_reflns_laue_measured_fraction_max 0.997
_diffrn_reflns_limit_h_max 14
_diffrn_reflns_limit_h_min -14
_diffrn_reflns_limit_k_max 14
_diffrn_reflns_limit_k_min -14
_diffrn_reflns_limit_l_max 19
_diffrn_reflns_limit_l_min -19
_diffrn_reflns_number 63139
_diffrn_reflns_point_group_measured_fraction_full 0.997
_diffrn_reflns_point_group_measured_fraction_max 0.997
_diffrn_reflns_theta_full 25.300
_diffrn_reflns_theta_max 25.300
_diffrn_reflns_theta_min 2.125
_exptl_absorpt_coefficient_mu 0.721
_exptl_absorpt_correction_T_max 0.817
_exptl_absorpt_correction_T_min 0.746
_exptl_absorpt_correction_type multi-scan
_exptl_absorpt_process_details SADABS
_exptl_crystal_colour BROWN
_exptl_crystal_density_diffrn 1.548
_exptl_crystal_description DIAMOND
_exptl_crystal_F_000 1104.0
_exptl_crystal_size_max 0.42
_exptl_crystal_size_mid 0.37
_exptl_crystal_size_min 0.28
_refine_diff_density_max 1.658
_refine_diff_density_min -0.610
_refine_diff_density_rms 0.121
_refine_ls_extinction_method none
_refine_ls_goodness_of_fit_ref 1.062
_refine_ls_hydrogen_treatment constr
_refine_ls_matrix_type full
_refine_ls_number_parameters 661
_refine_ls_number_reflns 8326
_refine_ls_number_restraints 0
_refine_ls_restrained_S_all 1.062
_refine_ls_R_factor_all 0.0720
_refine_ls_R_factor_gt 0.0664
_refine_ls_shift/su_max 0.000
_refine_ls_shift/su_mean 0.000
_refine_ls_structure_factor_coef Fsqd
_refine_ls_weighting_details 'w=1/[\s^2^(Fo^2^)+(0.0279P)^2^+35.4434P] where P=(Fo^2^+2Fc^2^)/3'
_refine_ls_weighting_scheme calc
_refine_ls_wR_factor_gt 0.1818
_refine_ls_wR_factor_ref 0.1847
_reflns_Friedel_coverage 0.000
_reflns_number_gt 5952
_reflns_number_total 8326
_reflns_threshold_expression 'I > 2\s(I)'
_cod_data_source_file c5dt01569c2.cif
_cod_data_source_block complex3
_cod_depositor_comments
;
The following automatic conversions were performed:

'_exptl_absorpt_correction_type' value 'Multi-scan' changed to
'multi-scan' according to
/usr/data/users/saulius/crontab/automatic-downloads/rss-feeds/RSC/lib/dictionaries/cif_core.dic
dictionary named 'cif_core.dic' version 2.4.2 from 2011-04-26.

Automatic conversion script
Id: cif_fix_values 3271 2015-04-21 07:52:19Z andrius 

 Adding full bibliography for 7035953--7035956.cif.
;
_cod_database_code 7035955
_audit_block_doi 10.5517/cc12dpfl
_shelx_shelxl_version_number 2014/7
_shelx_space_group_comment
;
The symmetry employed for this shelxl refinement is uniquely defined
by the following loop, which should always be used as a source of
symmetry information in preference to the above space-group names.
They are only intended as comments.
;

loop_
_space_group_symop_operation_xyz
'x, y, z'
'-x, -y, -z'

loop_
_atom_site_label
_atom_site_type_symbol
_atom_site_fract_x
_atom_site_fract_y
_atom_site_fract_z
_atom_site_U_iso_or_equiv
_atom_site_adp_type
_atom_site_occupancy
_atom_site_site_symmetry_order
_atom_site_calc_flag
_atom_site_refinement_flags_posn
_atom_site_refinement_flags_adp
_atom_site_refinement_flags_occupancy
_atom_site_disorder_assembly
_atom_site_disorder_group
Fe1 Fe 0.97439(7) 0.68456(8) 0.59802(6) 0.0119(2) Uani 1 1 d . . . A 4
Fe2 Fe 0.54310(7) 0.68094(8) 0.81463(6) 0.0127(2) Uani 1 1 d . . . A 4
O16 O 0.4684(5) 0.9133(5) 0.4617(3) 0.0432(16) Uani 1 1 d . . . B 4
O19 O 1.0440(5) 0.2282(6) 0.7940(4) 0.0511(18) Uani 1 1 d . . . C 4
N7 N 0.5299(5) 0.7866(5) 0.6250(4) 0.0166(13) Uani 1 1 d . . . A 4
H7 H 0.5171 0.8348 0.5735 0.020 Uiso 1 1 calc R U . A 4
O4 O 0.8084(4) 0.6630(4) 0.5797(3) 0.0168(10) Uani 1 1 d . . . A 4
O6 O 0.7114(4) 0.6778(4) 0.8396(3) 0.0157(10) Uani 1 1 d . . . A 4
O8 O 0.9764(4) 0.7827(4) 0.4825(3) 0.0161(10) Uani 1 1 d . . . A 4
O1 O 0.5917(4) 0.6174(4) 0.7082(3) 0.0169(10) Uani 1 1 d . . . A 4
O2 O 0.5159(4) 0.7903(4) 0.8783(3) 0.0174(10) Uani 1 1 d . . . A 4
N6 N 0.5880(4) 0.5182(5) 0.8965(3) 0.0127(12) Uani 1 1 d . . . A 4
O7 O 0.9645(4) 0.6354(4) 0.7330(3) 0.0177(10) Uani 1 1 d . . . A 4
O5 O 0.3978(4) 0.6339(4) 0.8221(3) 0.0175(10) Uani 1 1 d . . . A 4
O3 O 1.1295(4) 0.6512(4) 0.6013(3) 0.0157(10) Uani 1 1 d . . . A 4
N8 N 0.5081(4) 0.8147(5) 0.7032(3) 0.0139(12) Uani 1 1 d . . . A 4
N4 N 0.9183(4) 0.8320(5) 0.6345(4) 0.0159(12) Uani 1 1 d . . . A 4
N5 N 0.7001(4) 0.5010(5) 0.9187(3) 0.0159(12) Uani 1 1 d . . . A 4
H5 H 0.7304 0.4370 0.9520 0.019 Uiso 1 1 calc R U . A 4
N3 N 0.9128(5) 0.8147(5) 0.7252(4) 0.0166(13) Uani 1 1 d . . . A 4
H3 H 0.8942 0.8691 0.7500 0.020 Uiso 1 1 calc R U . A 4
N1 N 0.9698(4) 0.5122(5) 0.6024(3) 0.0140(12) Uani 1 1 d . . . A 4
N2 N 0.8636(4) 0.4822(5) 0.5947(4) 0.0149(12) Uani 1 1 d . . . A 4
H2 H 0.8494 0.4128 0.5982 0.018 Uiso 1 1 calc R U . A 4
C36 C 0.8773(5) 0.9273(5) 0.5858(4) 0.0147(14) Uani 1 1 d . . . A 4
H36 H 0.8459 0.9816 0.6134 0.018 Uiso 1 1 calc R U . A 4
C37 C 0.5712(5) 0.6822(6) 0.6340(4) 0.0162(15) Uani 1 1 d . . . A 4
C38 C 1.1978(5) 0.5594(5) 0.6219(4) 0.0113(14) Uani 1 1 d . . . A 4
C39 C 1.2389(5) 0.3560(6) 0.6546(4) 0.0171(15) Uani 1 1 d . . . A 4
H39 H 1.2147 0.2836 0.6604 0.021 Uiso 1 1 calc R U . A 4
C40 C 0.5282(5) 0.4345(6) 0.9230(4) 0.0145(14) Uani 1 1 d . . . A 4
H40 H 0.5630 0.3658 0.9580 0.017 Uiso 1 1 calc R U . A 4
C41 C 0.3517(5) 0.5383(6) 0.8526(4) 0.0152(15) Uani 1 1 d . . . A 4
C42 C 0.4128(5) 0.4394(5) 0.9028(4) 0.0136(14) Uani 1 1 d . . . A 4
C43 C 0.2397(6) 0.5351(6) 0.8359(4) 0.0182(15) Uani 1 1 d . . . A 4
H43 H 0.1975 0.6014 0.8042 0.022 Uiso 1 1 calc R U . A 4
C44 C 0.9350(5) 0.6813(6) 0.8688(4) 0.0183(15) Uani 1 1 d . . . A 4
H44A H 0.8941 0.7439 0.8867 0.022 Uiso 1 1 calc R U . A 4
H44B H 1.0114 0.6724 0.8929 0.022 Uiso 1 1 calc R U . A 4
C45 C 0.9381(5) 0.7095(6) 0.7707(4) 0.0147(15) Uani 1 1 d . . . A 4
C46 C 0.7579(5) 0.5878(6) 0.8860(4) 0.0150(15) Uani 1 1 d . . . A 4
C48 C 1.0481(5) 0.4328(5) 0.6207(4) 0.0140(14) Uani 1 1 d . . . A 4
H48 H 1.0300 0.3580 0.6275 0.017 Uiso 1 1 calc R U . A 4
C49 C 0.4297(5) 0.9510(5) 0.7734(4) 0.0154(14) Uani 1 1 d . . . A 4
C50 C 1.1621(5) 0.4517(6) 0.6314(4) 0.0149(14) Uani 1 1 d . . . A 4
C51 C 0.4279(6) 0.9379(6) 0.9278(4) 0.0195(16) Uani 1 1 d . . . A 4
H51 H 0.4488 0.8984 0.9863 0.023 Uiso 1 1 calc R U . A 4
C52 C 0.4584(5) 0.9117(6) 0.6980(4) 0.0156(15) Uani 1 1 d . . . A 4
H52 H 0.4397 0.9599 0.6416 0.019 Uiso 1 1 calc R U . A 4
C9 C 0.7855(5) 0.5661(6) 0.5816(4) 0.0146(15) Uani 1 1 d . . . A 4
C54 C 0.6701(5) 0.5402(6) 0.5669(5) 0.0185(15) Uani 1 1 d . . . A 4
H54A H 0.6476 0.4825 0.6185 0.022 Uiso 1 1 calc R U . A 4
H54B H 0.6681 0.5092 0.5154 0.022 Uiso 1 1 calc R U . A 4
C55 C 0.1892(6) 0.4367(6) 0.8650(5) 0.0220(16) Uani 1 1 d . . . A 4
H55 H 0.1133 0.4355 0.8511 0.026 Uiso 1 1 calc R U . A 4
C56 C 0.4589(5) 0.8909(5) 0.8594(4) 0.0150(14) Uani 1 1 d . . . A 4
C57 C 1.3106(5) 0.5667(6) 0.6359(4) 0.0145(14) Uani 1 1 d . . . A 4
H57 H 1.3371 0.6383 0.6286 0.017 Uiso 1 1 calc R U . A 4
C58 C 0.2477(6) 0.3398(6) 0.9141(4) 0.0180(15) Uani 1 1 d . . . A 4
H58 H 0.2120 0.2729 0.9345 0.022 Uiso 1 1 calc R U . A 4
C59 C 0.8794(5) 0.5733(6) 0.9068(4) 0.0175(15) Uani 1 1 d . . . A 4
H59A H 0.9144 0.5130 0.8827 0.021 Uiso 1 1 calc R U . A 4
H59B H 0.8912 0.5499 0.9711 0.021 Uiso 1 1 calc R U . A 4
C60 C 0.3581(6) 0.3413(6) 0.9330(4) 0.0185(15) Uani 1 1 d . . . A 4
H60 H 0.3981 0.2750 0.9670 0.022 Uiso 1 1 calc R U . A 4
C61 C 0.8220(6) 1.0947(6) 0.3557(5) 0.0207(16) Uani 1 1 d . . . A 4
H61 H 0.7870 1.1660 0.3259 0.025 Uiso 1 1 calc R U . A 4
C62 C 1.3490(6) 0.3673(6) 0.6688(5) 0.0206(16) Uani 1 1 d . . . A 4
H62 H 1.4008 0.3031 0.6846 0.025 Uiso 1 1 calc R U . A 4
C63 C 0.3357(6) 1.1001(6) 0.8267(5) 0.0222(16) Uani 1 1 d . . . A 4
H63 H 0.2923 1.1699 0.8161 0.027 Uiso 1 1 calc R U . A 4
C75 C 0.6244(10) 0.2685(11) 0.7895(7) 0.071(4) Uani 1 1 d . . . D 4
H75A H 0.6190 0.3463 0.7535 0.107 Uiso 1 1 calc R U . D 4
H75B H 0.5500 0.2453 0.8042 0.107 Uiso 1 1 calc R U . D 4
H75C H 0.6620 0.2197 0.7569 0.107 Uiso 1 1 calc R U . D 4
O17 O 0.6835(7) 0.2603(8) 0.8652(6) 0.086(3) Uani 1 1 d . . . D 4
H17 H 0.7402 0.2157 0.8678 0.129 Uiso 1 1 calc R U . D 4
O15 O 0.3429(5) 0.9359(5) 0.3599(3) 0.0355(14) Uani 1 1 d . . . B 4
O14 O 0.3651(4) 0.7785(4) 0.4611(3) 0.0274(12) Uani 1 1 d . . . B 4
N9 N 0.3923(5) 0.8758(5) 0.4265(4) 0.0250(15) Uani 1 1 d . . . B 4
O10 O 0.8334(4) 0.2683(4) 0.6052(3) 0.0264(12) Uani 1 1 d G . . E 4
H10C H 0.7714 0.3002 0.5792 0.040 Uiso 1 1 d G U . E 4
H10D H 0.8204 0.2101 0.6473 0.040 Uiso 1 1 d G U . E 4
O13 O 0.8491(5) 0.9718(5) 0.8065(4) 0.0366(14) Uani 1 1 d . . . F 4
H13 H 0.8986 0.9694 0.8440 0.055 Uiso 1 1 calc R U . F 4
C87 C 0.7443(8) 0.9665(8) 0.8470(6) 0.042(2) Uani 1 1 d . . . F 4
H87A H 0.6856 0.9914 0.8019 0.062 Uiso 1 1 calc R U . F 4
H87B H 0.7393 1.0153 0.8866 0.062 Uiso 1 1 calc R U . F 4
H87C H 0.7358 0.8891 0.8803 0.062 Uiso 1 1 calc R U . F 4
C97 C 0.8766(5) 0.9555(6) 0.4919(4) 0.0167(15) Uani 1 1 d . . . A 4
C98 C 0.3679(6) 1.0565(6) 0.7587(5) 0.0202(16) Uani 1 1 d . . . A 4
H98 H 0.3483 1.0980 0.7005 0.024 Uiso 1 1 calc R U . A 4
C99 C 0.9254(5) 0.8826(6) 0.4440(4) 0.0159(15) Uani 1 1 d . . . A 4
C100 C 0.9207(6) 0.9187(6) 0.3526(4) 0.0195(16) Uani 1 1 d . . . A 4
H100 H 0.9536 0.8712 0.3196 0.023 Uiso 1 1 calc R U . A 4
C101 C 0.8270(5) 1.0610(6) 0.4461(5) 0.0200(16) Uani 1 1 d . . . A 4
H101 H 0.7960 1.1107 0.4781 0.024 Uiso 1 1 calc R U . A 4
C102 C 0.8689(6) 1.0228(6) 0.3093(5) 0.0228(16) Uani 1 1 d . . . A 4
H102 H 0.8656 1.0449 0.2471 0.027 Uiso 1 1 calc R U . A 4
C103 C 1.3829(5) 0.4732(6) 0.6596(4) 0.0169(15) Uani 1 1 d . . . A 4
H103 H 1.4584 0.4810 0.6702 0.020 Uiso 1 1 calc R U . A 4
C104 C 0.3678(6) 1.0402(6) 0.9116(5) 0.0209(16) Uani 1 1 d . . . A 4
H104 H 0.3476 1.0707 0.9591 0.025 Uiso 1 1 calc R U . A 4
C105 C 0.5888(5) 0.6441(6) 0.5516(4) 0.0175(15) Uani 1 1 d . . . A 4
H10A H 0.6170 0.7054 0.5055 0.021 Uiso 1 1 calc R U . A 4
H10B H 0.5170 0.6274 0.5306 0.021 Uiso 1 1 calc R U . A 4
O12 O 0.9090(10) 0.3614(9) 0.8043(8) 0.036(3) Uani 0.5 1 d . . P C 4
O9 O 0.8853(11) 0.1806(11) 0.8380(9) 0.049(3) Uani 0.5 1 d . . P C 4
O0AA O 0.1700(4) 0.6798(4) 0.9880(3) 0.0176(10) Uani 1 1 d . . . G 4
H0AA H 0.1336 0.6974 1.0282 0.026 Uiso 1 1 calc R U . G 4
C300 C 0.2061(7) 0.7779(7) 0.9302(6) 0.036(2) Uani 1 1 d . . . G 4
H30A H 0.2554 0.7567 0.8870 0.055 Uiso 1 1 calc R U . G 4
H30B H 0.2459 0.8190 0.9636 0.055 Uiso 1 1 calc R U . G 4
H30C H 0.1420 0.8257 0.8999 0.055 Uiso 1 1 calc R U . G 4
O13A O 0.9678(17) 0.2990(16) 0.8863(12) 0.049(4) Uani 0.5 1 d . . P C 4
N13A N 0.9663(18) 0.2343(17) 0.8384(14) 0.032(4) Uani 0.5 1 d . . P C 4
O21 O 0.0000 0.0000 0.0000 0.164(17) Uani 0.5 2 d S . P H 3
O21A O -0.0093(13) -0.0131(12) 0.1017(12) 0.073(5) Uani 0.5 1 d . . P I 4
O13B O 0.9893(17) 0.2461(15) 0.9220(11) 0.049(4) Uani 0.5 1 d . . P . .
N13 N 0.9802(19) 0.2861(16) 0.8361(15) 0.032(4) Uani 0.5 1 d . . P C .

loop_
_atom_site_aniso_label
_atom_site_aniso_U_11
_atom_site_aniso_U_22
_atom_site_aniso_U_33
_atom_site_aniso_U_23
_atom_site_aniso_U_13
_atom_site_aniso_U_12
Fe1 0.0099(5) 0.0133(5) 0.0134(5) -0.0056(4) 0.0014(4) -0.0003(4)
Fe2 0.0111(5) 0.0152(5) 0.0112(5) -0.0035(4) -0.0002(4) 0.0015(4)
O16 0.059(4) 0.051(4) 0.017(3) 0.006(3) -0.008(3) -0.034(3)
O19 0.043(4) 0.078(5) 0.047(4) -0.040(4) 0.025(3) -0.020(3)
N7 0.021(3) 0.018(3) 0.011(3) -0.004(2) 0.004(2) 0.000(2)
O4 0.014(2) 0.019(3) 0.022(3) -0.011(2) 0.001(2) -0.003(2)
O6 0.013(2) 0.019(3) 0.014(2) -0.003(2) -0.0013(19) 0.002(2)
O8 0.018(2) 0.015(2) 0.016(2) -0.006(2) 0.0017(19) 0.001(2)
O1 0.016(2) 0.021(3) 0.015(3) -0.007(2) 0.0004(19) 0.002(2)
O2 0.019(2) 0.019(3) 0.014(2) -0.005(2) -0.0029(19) 0.005(2)
N6 0.007(3) 0.020(3) 0.012(3) -0.007(2) -0.002(2) 0.002(2)
O7 0.017(2) 0.020(3) 0.016(2) -0.006(2) -0.0004(19) 0.004(2)
O5 0.015(2) 0.017(3) 0.018(2) 0.000(2) -0.0004(19) 0.002(2)
O3 0.010(2) 0.017(2) 0.021(3) -0.006(2) -0.0004(19) -0.0008(19)
N8 0.016(3) 0.019(3) 0.008(3) -0.006(2) 0.002(2) -0.004(2)
N4 0.013(3) 0.021(3) 0.016(3) -0.008(3) 0.002(2) -0.004(2)
N5 0.015(3) 0.016(3) 0.014(3) -0.001(2) -0.002(2) 0.006(2)
N3 0.018(3) 0.020(3) 0.015(3) -0.012(3) 0.005(2) -0.003(2)
N1 0.011(3) 0.020(3) 0.013(3) -0.008(2) 0.002(2) -0.003(2)
N2 0.008(3) 0.018(3) 0.021(3) -0.009(2) -0.001(2) -0.003(2)
C36 0.011(3) 0.015(4) 0.021(4) -0.009(3) 0.002(3) 0.001(3)
C37 0.005(3) 0.027(4) 0.019(4) -0.011(3) 0.003(3) -0.005(3)
C38 0.012(3) 0.015(3) 0.008(3) -0.007(3) 0.002(3) -0.001(3)
C39 0.014(4) 0.013(4) 0.022(4) -0.001(3) -0.003(3) -0.001(3)
C40 0.016(3) 0.014(3) 0.013(3) -0.004(3) 0.000(3) 0.001(3)
C41 0.018(4) 0.019(4) 0.008(3) -0.003(3) 0.005(3) 0.003(3)
C42 0.015(3) 0.016(4) 0.012(3) -0.009(3) 0.000(3) 0.002(3)
C43 0.015(4) 0.028(4) 0.012(3) -0.007(3) 0.001(3) 0.002(3)
C44 0.011(3) 0.030(4) 0.015(4) -0.009(3) 0.000(3) -0.001(3)
C45 0.004(3) 0.026(4) 0.017(4) -0.011(3) -0.001(3) -0.002(3)
C46 0.013(3) 0.024(4) 0.010(3) -0.010(3) 0.001(3) 0.003(3)
C48 0.014(3) 0.013(3) 0.015(3) -0.004(3) 0.003(3) -0.001(3)
C49 0.017(4) 0.014(3) 0.018(4) -0.008(3) 0.003(3) -0.007(3)
C50 0.014(3) 0.020(4) 0.011(3) -0.004(3) 0.001(3) -0.001(3)
C51 0.020(4) 0.024(4) 0.013(4) -0.004(3) 0.000(3) 0.000(3)
C52 0.018(4) 0.014(4) 0.014(3) -0.002(3) 0.005(3) -0.005(3)
C9 0.012(3) 0.025(4) 0.008(3) -0.008(3) 0.002(3) 0.001(3)
C54 0.011(3) 0.028(4) 0.021(4) -0.013(3) 0.002(3) -0.004(3)
C55 0.018(4) 0.033(4) 0.019(4) -0.014(3) 0.003(3) -0.002(3)
C56 0.010(3) 0.013(4) 0.023(4) -0.007(3) -0.002(3) -0.001(3)
C57 0.011(3) 0.019(4) 0.016(3) -0.006(3) 0.005(3) -0.008(3)
C58 0.020(4) 0.019(4) 0.019(4) -0.010(3) 0.005(3) -0.004(3)
C59 0.014(3) 0.026(4) 0.011(3) -0.005(3) -0.002(3) 0.002(3)
C60 0.022(4) 0.023(4) 0.013(3) -0.009(3) 0.002(3) -0.001(3)
C61 0.017(4) 0.014(4) 0.027(4) 0.000(3) -0.005(3) 0.000(3)
C62 0.017(4) 0.022(4) 0.021(4) -0.004(3) -0.004(3) 0.007(3)
C63 0.024(4) 0.016(4) 0.026(4) -0.008(3) -0.002(3) 0.006(3)
C75 0.078(8) 0.094(9) 0.037(6) -0.018(6) -0.022(6) 0.020(7)
O17 0.080(6) 0.109(7) 0.083(6) -0.062(6) -0.037(5) 0.036(5)
O15 0.036(3) 0.037(3) 0.024(3) 0.007(3) -0.006(3) -0.002(3)
O14 0.022(3) 0.022(3) 0.034(3) 0.001(2) 0.001(2) -0.008(2)
N9 0.023(3) 0.033(4) 0.020(3) -0.007(3) 0.003(3) -0.007(3)
O10 0.026(3) 0.026(3) 0.027(3) -0.006(2) -0.001(2) -0.004(2)
O13 0.042(3) 0.039(3) 0.035(3) -0.021(3) 0.010(3) 0.000(3)
C87 0.050(6) 0.040(5) 0.035(5) -0.012(4) 0.015(4) 0.003(4)
C97 0.011(3) 0.021(4) 0.022(4) -0.010(3) 0.002(3) -0.005(3)
C98 0.025(4) 0.015(4) 0.019(4) -0.002(3) 0.000(3) -0.002(3)
C99 0.010(3) 0.017(4) 0.021(4) -0.004(3) 0.000(3) -0.002(3)
C100 0.030(4) 0.017(4) 0.017(4) -0.011(3) 0.005(3) -0.008(3)
C101 0.014(4) 0.021(4) 0.027(4) -0.010(3) 0.002(3) -0.003(3)
C102 0.023(4) 0.025(4) 0.022(4) -0.007(3) -0.004(3) -0.004(3)
C103 0.011(3) 0.024(4) 0.016(4) -0.005(3) 0.001(3) -0.001(3)
C104 0.024(4) 0.026(4) 0.017(4) -0.014(3) 0.003(3) -0.002(3)
C105 0.011(3) 0.028(4) 0.017(4) -0.012(3) 0.002(3) -0.001(3)
O12 0.040(7) 0.028(6) 0.038(7) -0.008(5) 0.000(6) 0.009(5)
O9 0.040(8) 0.051(8) 0.068(9) -0.037(7) 0.005(6) -0.009(6)
O0AA 0.017(3) 0.012(2) 0.021(3) 0.001(2) -0.006(2) 0.0014(19)
C300 0.040(5) 0.026(4) 0.042(5) -0.005(4) 0.018(4) -0.006(4)
O13A 0.049(8) 0.070(13) 0.036(12) -0.025(8) 0.022(8) -0.019(9)
N13A 0.029(7) 0.051(14) 0.026(5) -0.018(10) 0.012(5) -0.032(10)
O21 0.27(5) 0.12(3) 0.06(2) 0.028(19) -0.04(2) 0.03(3)
O21A 0.077(11) 0.045(9) 0.100(13) -0.033(9) -0.040(10) 0.012(8)
O13B 0.049(8) 0.070(13) 0.036(12) -0.025(8) 0.022(8) -0.019(9)
N13 0.029(7) 0.051(14) 0.026(5) -0.018(10) 0.012(5) -0.032(10)

loop_
_atom_type_symbol
_atom_type_description
_atom_type_scat_dispersion_real
_atom_type_scat_dispersion_imag
_atom_type_scat_source
C C 0.0033 0.0016 'International Tables Vol C Tables 4.2.6.8 and 6.1.1.4'
H H 0.0000 0.0000 'International Tables Vol C Tables 4.2.6.8 and 6.1.1.4'
N N 0.0061 0.0033 'International Tables Vol C Tables 4.2.6.8 and 6.1.1.4'
O O 0.0106 0.0060 'International Tables Vol C Tables 4.2.6.8 and 6.1.1.4'
Fe Fe 0.3463 0.8444 'International Tables Vol C Tables 4.2.6.8 and 6.1.1.4'

loop_
_geom_angle_atom_site_label_1
_geom_angle_atom_site_label_2
_geom_angle_atom_site_label_3
_geom_angle
O3 Fe1 O8 92.33(19)
O3 Fe1 O7 92.78(19)
O8 Fe1 O7 158.73(19)
O3 Fe1 O4 157.51(19)
O8 Fe1 O4 90.16(19)
O7 Fe1 O4 92.94(18)
O3 Fe1 N4 115.5(2)
O8 Fe1 N4 84.5(2)
O7 Fe1 N4 74.7(2)
O4 Fe1 N4 86.99(19)
O3 Fe1 N1 84.2(2)
O8 Fe1 N1 114.5(2)
O7 Fe1 N1 86.57(19)
O4 Fe1 N1 74.42(19)
N4 Fe1 N1 152.9(2)
O5 Fe2 O2 96.3(2)
O5 Fe2 O6 159.48(19)
O2 Fe2 O6 89.33(19)
O5 Fe2 N8 94.7(2)
O2 Fe2 N8 85.3(2)
O6 Fe2 N8 105.40(19)
O5 Fe2 O1 96.48(19)
O2 Fe2 O1 157.13(19)
O6 Fe2 O1 85.30(17)
N8 Fe2 O1 74.79(19)
O5 Fe2 N6 84.56(19)
O2 Fe2 N6 112.9(2)
O6 Fe2 N6 75.09(19)
N8 Fe2 N6 161.8(2)
O1 Fe2 N6 87.21(19)
C37 N7 N8 114.9(5)
C37 N7 H7 122.5
N8 N7 H7 122.5
C9 O4 Fe1 116.8(4)
C46 O6 Fe2 116.7(4)
C99 O8 Fe1 133.7(4)
C37 O1 Fe2 115.8(4)
C56 O2 Fe2 132.9(4)
C40 N6 N5 118.0(5)
C40 N6 Fe2 129.4(4)
N5 N6 Fe2 112.5(4)
C45 O7 Fe1 117.4(4)
C41 O5 Fe2 136.6(4)
C38 O3 Fe1 135.8(4)
C52 N8 N7 117.3(5)
C52 N8 Fe2 128.6(4)
N7 N8 Fe2 113.6(4)
C36 N4 N3 117.6(5)
C36 N4 Fe1 129.0(5)
N3 N4 Fe1 112.7(4)
C46 N5 N6 115.2(5)
C46 N5 H5 122.4
N6 N5 H5 122.4
C45 N3 N4 114.3(5)
C45 N3 H3 122.9
N4 N3 H3 122.9
C48 N1 N2 117.2(6)
C48 N1 Fe1 129.2(5)
N2 N1 Fe1 113.1(4)
C9 N2 N1 114.6(5)
C9 N2 H2 122.7
N1 N2 H2 122.7
N4 C36 C97 123.3(6)
N4 C36 H36 118.3
C97 C36 H36 118.3
O1 C37 N7 120.7(6)
O1 C37 C105 121.8(6)
N7 C37 C105 117.5(6)
O3 C38 C57 119.9(6)
O3 C38 C50 122.5(6)
C57 C38 C50 117.6(6)
C62 C39 C50 120.2(6)
C62 C39 H39 119.9
C50 C39 H39 119.9
N6 C40 C42 123.9(6)
N6 C40 H40 118.0
C42 C40 H40 118.0
O5 C41 C43 119.0(6)
O5 C41 C42 122.1(6)
C43 C41 C42 118.9(6)
C60 C42 C41 118.8(6)
C60 C42 C40 118.3(6)
C41 C42 C40 122.9(6)
C55 C43 C41 120.8(7)
C55 C43 H43 119.6
C41 C43 H43 119.6
C45 C44 C59 111.6(6)
C45 C44 H44A 109.3
C59 C44 H44A 109.3
C45 C44 H44B 109.3
C59 C44 H44B 109.3
H44A C44 H44B 108.0
O7 C45 N3 120.7(6)
O7 C45 C44 120.5(6)
N3 C45 C44 118.8(6)
O6 C46 N5 120.4(6)
O6 C46 C59 122.1(6)
N5 C46 C59 117.5(6)
N1 C48 C50 123.1(6)
N1 C48 H48 118.5
C50 C48 H48 118.5
C56 C49 C98 118.9(6)
C56 C49 C52 123.7(6)
C98 C49 C52 117.4(6)
C38 C50 C39 120.1(6)
C38 C50 C48 122.9(6)
C39 C50 C48 117.0(6)
C104 C51 C56 120.9(6)
C104 C51 H51 119.6
C56 C51 H51 119.6
N8 C52 C49 123.2(6)
N8 C52 H52 118.4
C49 C52 H52 118.4
O4 C9 N2 120.9(6)
O4 C9 C54 122.0(6)
N2 C9 C54 117.0(6)
C9 C54 C105 111.7(6)
C9 C54 H54A 109.3
C105 C54 H54A 109.3
C9 C54 H54B 109.3
C105 C54 H54B 109.3
H54A C54 H54B 107.9
C43 C55 C58 120.9(7)
C43 C55 H55 119.6
C58 C55 H55 119.6
O2 C56 C51 118.8(6)
O2 C56 C49 122.3(6)
C51 C56 C49 118.9(6)
C103 C57 C38 121.4(6)
C103 C57 H57 119.3
C38 C57 H57 119.3
C60 C58 C55 119.5(7)
C60 C58 H58 120.3
C55 C58 H58 120.3
C46 C59 C44 112.0(6)
C46 C59 H59A 109.2
C44 C59 H59A 109.2
C46 C59 H59B 109.2
C44 C59 H59B 109.2
H59A C59 H59B 107.9
C58 C60 C42 121.2(7)
C58 C60 H60 119.4
C42 C60 H60 119.4
C101 C61 C102 118.9(7)
C101 C61 H61 120.5
C102 C61 H61 120.5
C39 C62 C103 119.2(6)
C39 C62 H62 120.4
C103 C62 H62 120.4
C98 C63 C104 118.8(6)
C98 C63 H63 120.6
C104 C63 H63 120.6
O17 C75 H75A 109.5
O17 C75 H75B 109.5
H75A C75 H75B 109.5
O17 C75 H75C 109.5
H75A C75 H75C 109.5
H75B C75 H75C 109.5
C75 O17 H17 109.5
O15 N9 O14 120.6(6)
O15 N9 O16 119.9(6)
O14 N9 O16 119.4(6)
H10C O10 H10D 109.5
C87 O13 H13 109.5
O13 C87 H87A 109.5
O13 C87 H87B 109.5
H87A C87 H87B 109.5
O13 C87 H87C 109.5
H87A C87 H87C 109.5
H87B C87 H87C 109.5
C101 C97 C99 119.1(6)
C101 C97 C36 117.9(6)
C99 C97 C36 123.0(6)
C63 C98 C49 121.4(6)
C63 C98 H98 119.3
C49 C98 H98 119.3
O8 C99 C100 118.9(6)
O8 C99 C97 122.7(6)
C100 C99 C97 118.3(6)
C102 C100 C99 121.1(6)
C102 C100 H100 119.4
C99 C100 H100 119.4
C61 C101 C97 121.8(7)
C61 C101 H101 119.1
C97 C101 H101 119.1
C61 C102 C100 120.7(7)
C61 C102 H102 119.6
C100 C102 H102 119.6
C57 C103 C62 121.5(6)
C57 C103 H103 119.2
C62 C103 H103 119.2
C51 C104 C63 121.0(6)
C51 C104 H104 119.5
C63 C104 H104 119.5
C37 C105 C54 111.8(6)
C37 C105 H10A 109.2
C54 C105 H10A 109.2
C37 C105 H10B 109.2
C54 C105 H10B 109.2
H10A C105 H10B 107.9
O13A O12 N13A 47.0(12)
C300 O0AA H0AA 109.5
O0AA C300 H30A 109.5
O0AA C300 H30B 109.5
H30A C300 H30B 109.5
O0AA C300 H30C 109.5
H30A C300 H30C 109.5
H30B C300 H30C 109.5
O13B O13A N13 108(4)
O13B O13A N13A 85(3)
O13B O13A O12 155(4)
N13 O13A O12 55.8(19)
N13A O13A O12 72.7(16)
N13 N13A O19 85(3)
N13 N13A O9 142(5)
O19 N13A O9 122.9(17)
O19 N13A O13A 117.3(16)
O9 N13A O13A 120(2)
N13 N13A O13B 69(3)
O19 N13A O13B 115.7(18)
O9 N13A O13B 111.8(17)
O19 N13A O12 106.5(14)
O9 N13A O12 100.5(17)
O13A N13A O12 60.3(14)
O13B N13A O12 93.1(14)
O13A O13B N13A 62(3)
N13A N13 O13A 108(4)
N13A N13 O12 115(4)
O13A N13 O12 88(2)
N13A N13 O19 64(3)
O13A N13 O19 145(3)
O12 N13 O19 127(2)
N13A N13 O13B 83(4)
O12 N13 O13B 120(2)
O19 N13 O13B 112.9(19)
O13A N13 O9 101(2)
O12 N13 O9 91.5(14)
O19 N13 O9 84.2(10)
O13B N13 O9 87.0(14)

loop_
_geom_bond_atom_site_label_1
_geom_bond_atom_site_label_2
_geom_bond_distance
Fe1 O3 1.891(4)
Fe1 O8 1.913(5)
Fe1 O7 2.069(5)
Fe1 O4 2.086(5)
Fe1 N4 2.119(6)
Fe1 N1 2.127(6)
Fe2 O5 1.899(5)
Fe2 O2 1.901(5)
Fe2 O6 2.078(4)
Fe2 N8 2.095(5)
Fe2 O1 2.105(4)
Fe2 N6 2.118(5)
O16 N9 1.262(8)
O19 N13A 1.19(2)
O19 N13 1.31(2)
N7 C37 1.320(9)
N7 N8 1.392(7)
N7 H7 0.8800
O4 C9 1.250(8)
O6 C46 1.251(8)
O8 C99 1.328(8)
O1 C37 1.249(8)
O2 C56 1.335(8)
N6 C40 1.297(9)
N6 N5 1.390(7)
O7 C45 1.242(8)
O5 C41 1.328(8)
O3 C38 1.318(8)
N8 C52 1.282(9)
N4 C36 1.289(9)
N4 N3 1.398(8)
N5 C46 1.325(9)
N5 H5 0.8800
N3 C45 1.324(9)
N3 H3 0.8800
N1 C48 1.284(8)
N1 N2 1.387(7)
N2 C9 1.321(9)
N2 H2 0.8800
C36 C97 1.435(10)
C36 H36 0.9500
C37 C105 1.509(9)
C38 C57 1.401(9)
C38 C50 1.411(9)
C39 C62 1.381(10)
C39 C50 1.412(9)
C39 H39 0.9500
C40 C42 1.430(9)
C40 H40 0.9500
C41 C43 1.392(10)
C41 C42 1.420(9)
C42 C60 1.407(10)
C43 C55 1.382(10)
C43 H43 0.9500
C44 C45 1.501(9)
C44 C59 1.530(10)
C44 H44A 0.9900
C44 H44B 0.9900
C46 C59 1.498(9)
C48 C50 1.442(9)
C48 H48 0.9500
C49 C56 1.399(10)
C49 C98 1.415(10)
C49 C52 1.436(9)
C51 C104 1.372(10)
C51 C56 1.395(10)
C51 H51 0.9500
C52 H52 0.9500
C9 C54 1.496(9)
C54 C105 1.521(10)
C54 H54A 0.9900
C54 H54B 0.9900
C55 C58 1.384(10)
C55 H55 0.9500
C57 C103 1.362(10)
C57 H57 0.9500
C58 C60 1.377(10)
C58 H58 0.9500
C59 H59A 0.9900
C59 H59B 0.9900
C60 H60 0.9500
C61 C101 1.381(10)
C61 C102 1.385(10)
C61 H61 0.9500
C62 C103 1.382(10)
C62 H62 0.9500
C63 C98 1.368(10)
C63 C104 1.392(10)
C63 H63 0.9500
C75 O17 1.374(12)
C75 H75A 0.9800
C75 H75B 0.9800
C75 H75C 0.9800
O17 H17 0.8400
O15 N9 1.241(8)
O14 N9 1.258(8)
O10 H10C 0.8700
O10 H10D 0.8700
O13 C87 1.422(10)
O13 H13 0.8400
C87 H87A 0.9800
C87 H87B 0.9800
C87 H87C 0.9800
C97 C101 1.403(10)
C97 C99 1.419(10)
C98 H98 0.9500
C99 C100 1.398(10)
C100 C102 1.389(10)
C100 H100 0.9500
C101 H101 0.9500
C102 H102 0.9500
C103 H103 0.9500
C104 H104 0.9500
C105 H10A 0.9900
C105 H10B 0.9900
O12 N13 1.22(3)
O12 O13A 1.48(2)
O12 N13A 1.62(2)
O9 N13A 1.23(2)
O9 N13 1.811(19)
O0AA C300 1.419(9)
O0AA H0AA 0.8400
C300 H30A 0.9800
C300 H30B 0.9800
C300 H30C 0.9800
O13A O13B 0.770(19)
O13A N13 0.86(3)
O13A N13A 1.24(3)
N13A N13 0.670(18)
N13A O13B 1.40(3)
O13B N13 1.32(3)

loop_
_geom_torsion_atom_site_label_1
_geom_torsion_atom_site_label_2
_geom_torsion_atom_site_label_3
_geom_torsion_atom_site_label_4
_geom_torsion
O2 Fe2 O5 C41 -121.9(6)
O6 Fe2 O5 C41 -16.8(10)
N8 Fe2 O5 C41 152.3(6)
O1 Fe2 O5 C41 77.1(6)
N6 Fe2 O5 C41 -9.5(6)
O8 Fe1 O3 C38 -131.1(6)
O7 Fe1 O3 C38 69.6(6)
O4 Fe1 O3 C38 -35.0(9)
N4 Fe1 O3 C38 143.9(6)
N1 Fe1 O3 C38 -16.7(6)
C37 N7 N8 C52 -173.7(6)
C37 N7 N8 Fe2 -1.6(7)
C40 N6 N5 C46 176.7(6)
Fe2 N6 N5 C46 0.6(6)
C36 N4 N3 C45 168.5(6)
Fe1 N4 N3 C45 -3.2(6)
C48 N1 N2 C9 175.7(6)
Fe1 N1 N2 C9 3.3(6)
N3 N4 C36 C97 -179.4(6)
Fe1 N4 C36 C97 -9.3(10)
Fe2 O1 C37 N7 5.3(8)
Fe2 O1 C37 C105 -172.7(5)
N8 N7 C37 O1 -2.5(9)
N8 N7 C37 C105 175.6(5)
Fe1 O3 C38 C57 -165.4(5)
Fe1 O3 C38 C50 14.1(9)
N5 N6 C40 C42 -178.0(6)
Fe2 N6 C40 C42 -2.6(9)
Fe2 O5 C41 C43 -172.0(5)
Fe2 O5 C41 C42 8.8(10)
O5 C41 C42 C60 179.9(6)
C43 C41 C42 C60 0.7(9)
O5 C41 C42 C40 -1.0(10)
C43 C41 C42 C40 179.8(6)
N6 C40 C42 C60 177.7(6)
N6 C40 C42 C41 -1.4(10)
O5 C41 C43 C55 178.6(6)
C42 C41 C43 C55 -2.2(10)
Fe1 O7 C45 N3 2.8(8)
Fe1 O7 C45 C44 -176.8(4)
N4 N3 C45 O7 0.4(9)
N4 N3 C45 C44 180.0(5)
C59 C44 C45 O7 -44.1(8)
C59 C44 C45 N3 136.3(6)
Fe2 O6 C46 N5 -1.7(8)
Fe2 O6 C46 C59 178.2(5)
N6 N5 C46 O6 0.7(9)
N6 N5 C46 C59 -179.1(5)
N2 N1 C48 C50 -179.4(6)
Fe1 N1 C48 C50 -8.5(9)
O3 C38 C50 C39 -179.2(6)
C57 C38 C50 C39 0.3(9)
O3 C38 C50 C48 -1.0(10)
C57 C38 C50 C48 178.6(6)
C62 C39 C50 C38 0.5(10)
C62 C39 C50 C48 -177.9(6)
N1 C48 C50 C38 -0.5(10)
N1 C48 C50 C39 177.8(6)
N7 N8 C52 C49 179.2(6)
Fe2 N8 C52 C49 8.6(10)
C56 C49 C52 N8 4.2(10)
C98 C49 C52 N8 -175.5(6)
Fe1 O4 C9 N2 0.0(8)
Fe1 O4 C9 C54 -178.3(5)
N1 N2 C9 O4 -2.3(9)
N1 N2 C9 C54 176.1(5)
O4 C9 C54 C105 -1.0(9)
N2 C9 C54 C105 -179.3(6)
C41 C43 C55 C58 2.4(10)
Fe2 O2 C56 C51 161.9(5)
Fe2 O2 C56 C49 -18.4(9)
C104 C51 C56 O2 -178.9(6)
C104 C51 C56 C49 1.4(10)
C98 C49 C56 O2 179.2(6)
C52 C49 C56 O2 -0.6(10)
C98 C49 C56 C51 -1.2(10)
C52 C49 C56 C51 179.1(6)
O3 C38 C57 C103 178.1(6)
C50 C38 C57 C103 -1.5(9)
C43 C55 C58 C60 -1.0(10)
O6 C46 C59 C44 2.9(9)
N5 C46 C59 C44 -177.3(6)
C45 C44 C59 C46 -69.3(7)
C55 C58 C60 C42 -0.4(10)
C41 C42 C60 C58 0.6(9)
C40 C42 C60 C58 -178.6(6)
C50 C39 C62 C103 -0.3(10)
N4 C36 C97 C101 178.5(6)
N4 C36 C97 C99 -2.8(10)
C104 C63 C98 C49 2.0(11)
C56 C49 C98 C63 -0.5(10)
C52 C49 C98 C63 179.3(6)
Fe1 O8 C99 C100 -162.3(5)
Fe1 O8 C99 C97 18.7(9)
C101 C97 C99 O8 178.2(6)
C36 C97 C99 O8 -0.6(10)
C101 C97 C99 C100 -0.8(9)
C36 C97 C99 C100 -179.5(6)
O8 C99 C100 C102 -179.6(6)
C97 C99 C100 C102 -0.6(10)
C102 C61 C101 C97 -1.1(10)
C99 C97 C101 C61 1.6(10)
C36 C97 C101 C61 -179.6(6)
C101 C61 C102 C100 -0.3(10)
C99 C100 C102 C61 1.2(11)
C38 C57 C103 C62 1.8(10)
C39 C62 C103 C57 -0.9(10)
C56 C51 C104 C63 0.1(11)
C98 C63 C104 C51 -1.8(11)
O1 C37 C105 C54 -21.3(9)
N7 C37 C105 C54 160.6(6)
C9 C54 C105 C37 -70.2(7)
N13 O12 O13A O13B -54(8)
N13A O12 O13A O13B -25(8)
N13A O12 O13A N13 29(2)
N13 O12 O13A N13A -29(2)
N13 O19 N13A O9 153(5)
N13 O19 N13A O13A -27(2)
N13 O19 N13A O13B -64(3)
N13 O19 N13A O12 38(3)
N13 O9 N13A O19 -132(8)
N13 O9 N13A O13A 48(6)
N13 O9 N13A O13B 84(7)
N13 O9 N13A O12 -14(6)
O13B O13A N13A N13 -139(6)
O12 O13A N13A N13 51(5)
O13B O13A N13A O19 -96(3)
N13 O13A N13A O19 43(4)
O12 O13A N13A O19 94(2)
O13B O13A N13A O9 85(3)
N13 O13A N13A O9 -137(6)
O12 O13A N13A O9 -85(2)
N13 O13A N13A O13B 139(6)
O12 O13A N13A O13B -170(3)
O13B O13A N13A O12 170(3)
N13 O13A N13A O12 -51(5)
O13A O12 N13A N13 -49(4)
N13 O12 N13A O19 -63(4)
O13A O12 N13A O19 -112.5(18)
N13 O12 N13A O9 167(5)
O13A O12 N13A O9 118(2)
N13 O12 N13A O13A 49(4)
N13 O12 N13A O13B 55(4)
O13A O12 N13A O13B 5.5(17)
N13A O13A O13B N13 21(3)
O12 O13A O13B N13 44(7)
N13 O13A O13B N13A -21(3)
O12 O13A O13B N13A 24(7)
N13 N13A O13B O13A 28(4)
O19 N13A O13B O13A 101(3)
O9 N13A O13B O13A -111(3)
O12 N13A O13B O13A -9(3)
O19 N13A O13B N13 73(3)
O9 N13A O13B N13 -139(5)
O13A N13A O13B N13 -28(4)
O12 N13A O13B N13 -37(3)
O19 N13A N13 O13A -143(3)
O9 N13A N13 O13A 76(7)
O13B N13A N13 O13A -23(3)
O12 N13A N13 O13A 97(4)
O19 N13A N13 O12 121(3)
O9 N13A N13 O12 -20(8)
O13A N13A N13 O12 -97(4)
O13B N13A N13 O12 -119(3)
O9 N13A N13 O19 -141(6)
O13A N13A N13 O19 143(3)
O13B N13A N13 O19 119.9(13)
O12 N13A N13 O19 -121(3)
O19 N13A N13 O13B -119.9(13)
O9 N13A N13 O13B 99(6)
O13A N13A N13 O13B 23(3)
O12 N13A N13 O13B 119(3)
O19 N13A N13 O9 141(6)
O13A N13A N13 O9 -76(7)
O13B N13A N13 O9 -99(6)
O12 N13A N13 O9 20(8)
O13B O13A N13 N13A 44(6)
O12 O13A N13 N13A -116(5)
O13B O13A N13 O12 159(3)
N13A O13A N13 O12 116(5)
O13B O13A N13 O19 -27(6)
N13A O13A N13 O19 -70(5)
O12 O13A N13 O19 174(4)
N13A O13A N13 O13B -44(6)
O12 O13A N13 O13B -159(3)
O13B O13A N13 O9 68(4)
N13A O13A N13 O9 24(4)
O12 O13A N13 O9 -91.2(16)
O13A O12 N13 N13A 109(5)
N13A O12 N13 O13A -109(5)
O13A O12 N13 O19 -176(3)
N13A O12 N13 O19 76(4)
O13A O12 N13 O13B 13(2)
N13A O12 N13 O13B -96(5)
O13A O12 N13 O9 100(2)
N13A O12 N13 O9 -8(4)
N13A O19 N13 O13A 85(5)
N13A O19 N13 O12 -103(4)
N13A O19 N13 O13B 69(3)
N13A O19 N13 O9 -15(3)
O13A O13B N13 N13A -138(6)
N13A O13B N13 O13A 138(6)
O13A O13B N13 O12 -24(4)
N13A O13B N13 O12 114(4)
O13A O13B N13 O19 164(4)
N13A O13B N13 O19 -58(3)
O13A O13B N13 O9 -114(4)
N13A O13B N13 O9 24(3)
N13A O9 N13 O13A -110(8)
N13A O9 N13 O12 162(8)
N13A O9 N13 O19 35(6)
N13A O9 N13 O13B -79(7)
